data_1561987
loop_
_publ_author_name
'Ran, Xing-Rui'
'Wang, Ning'
'Xie, Wei-Ping'
'Xiong, Yan-Ju'
'Cheng, Qian'
'Long, Yi'
'Yue, Shan-Tang'
'Liu, Ying-Liang'

_publ_section_title
;
 Syntheses, crystal structures and properties of series of 4d--4f
 ln(III)--Ag(I) heterometallic coordination polymers
;
_journal_name_full 'Journal of Solid State Chemistry'
_journal_page_first 24
_journal_page_last 30
_journal_paper_doi 10.1016/j.jssc.2014.11.022
_journal_volume 225
_journal_year 2015
_chemical_formula_moiety 'C14 H8 Ag Eu N2 O8, 2(H2 O)'
_chemical_formula_sum 'C14 H12 Ag Eu N2 O10'
_chemical_formula_weight 628.10
_space_group_IT_number 15
_space_group_name_Hall '-C 2yc'
_space_group_name_H-M_alt 'C 1 2/c 1'
_symmetry_cell_setting monoclinic
_symmetry_space_group_name_Hall '-C 2yc'
_symmetry_space_group_name_H-M 'C 1 2/c 1'
_atom_sites_solution_hydrogens geom
_atom_sites_solution_primary direct
_atom_sites_solution_secondary difmap
_cell_angle_alpha 90.00
_cell_angle_beta 97.126(2)
_cell_angle_gamma 90.00
_cell_formula_units_Z 8
_cell_length_a 22.117(3)
_cell_length_b 9.5250(13)
_cell_length_c 16.865(2)
_cell_measurement_reflns_used 3962
_cell_measurement_temperature 296(2)
_cell_measurement_theta_max 27.7772
_cell_measurement_theta_min 2.3309
_cell_volume 3525.4(8)
_computing_cell_refinement 'Bruker SMART'
_computing_data_collection 'Bruker SMART'
_computing_data_reduction 'Bruker SMART'
_computing_molecular_graphics 'Bruker SHELXTL'
_computing_publication_material 'Bruker SHELXTL'
_computing_structure_refinement 'SHELXL-97 (Sheldrick, 2008)'
_computing_structure_solution 'SHELXS-97 (Sheldrick, 2008)'
_diffrn_ambient_temperature 296(2)
_diffrn_measured_fraction_theta_full 0.997
_diffrn_measured_fraction_theta_max 0.997
_diffrn_measurement_device_type 'CCD area detector'
_diffrn_measurement_method 'phi and omega scans'
_diffrn_radiation_monochromator graphite
_diffrn_radiation_source 'fine-focus sealed tube'
_diffrn_radiation_type MoK\a
_diffrn_radiation_wavelength 0.71073
_diffrn_reflns_av_R_equivalents 0.0335
_diffrn_reflns_av_sigmaI/netI 0.0357
_diffrn_reflns_limit_h_max 26
_diffrn_reflns_limit_h_min -26
_diffrn_reflns_limit_k_max 11
_diffrn_reflns_limit_k_min -11
_diffrn_reflns_limit_l_max 20
_diffrn_reflns_limit_l_min -10
_diffrn_reflns_number 8564
_diffrn_reflns_theta_full 25.00
_diffrn_reflns_theta_max 25.00
_diffrn_reflns_theta_min 1.86
_exptl_absorpt_coefficient_mu 4.696
_exptl_absorpt_correction_T_max 0.625
_exptl_absorpt_correction_T_min 0.485
_exptl_absorpt_correction_type multi-scan
_exptl_absorpt_process_details SADABS,Bruker(2002)
_exptl_crystal_colour yellow
_exptl_crystal_density_diffrn 2.367
_exptl_crystal_density_method 'not measured'
_exptl_crystal_description block
_exptl_crystal_F_000 2400.0
_exptl_crystal_size_max 0.20
_exptl_crystal_size_mid 0.13
_exptl_crystal_size_min 0.10
_refine_diff_density_max 1.367
_refine_diff_density_min -2.511
_refine_diff_density_rms 0.150
_refine_ls_extinction_method none
_refine_ls_goodness_of_fit_ref 1.039
_refine_ls_hydrogen_treatment mixed
_refine_ls_matrix_type full
_refine_ls_number_parameters 253
_refine_ls_number_reflns 3102
_refine_ls_number_restraints 6
_refine_ls_restrained_S_all 1.051
_refine_ls_R_factor_all 0.0404
_refine_ls_R_factor_gt 0.0339
_refine_ls_shift/su_max 0.001
_refine_ls_shift/su_mean 0.000
_refine_ls_structure_factor_coef Fsqd
_refine_ls_weighting_details 'calc w=1/[\s^2^(Fo^2^)+(0.0544P)^2^+15.5060P] where P=(Fo^2^+2Fc^2^)/3'
_refine_ls_weighting_scheme calc
_refine_ls_wR_factor_gt 0.0881
_refine_ls_wR_factor_ref 0.0929
_reflns_number_gt 2666
_reflns_number_total 3102
_reflns_threshold_expression >2sigma(I)
_cod_data_source_file JSSC-2015-225-24.cif
_cod_data_source_block 2
_cod_depositor_comments
;
The following automatic conversions were performed:

data item '_symmetry_cell_setting' value 'Monoclinic' was changed to
'monoclinic' in accordance with the built-in table derived from the
CIF Core dictionary named 'cif_core.dic' version 2.4.5 last updated
on 2014-11-21.

Automatic conversion script
Id: cif_fix_values 8369 2020-08-20 11:38:08Z andrius 
;
_cod_original_sg_symbol_H-M 'C 2/c'
_cod_database_code 1561987

loop_
_symmetry_equiv_pos_as_xyz
'x, y, z'
'-x, y, -z+1/2'
'x+1/2, y+1/2, z'
'-x+1/2, y+1/2, -z+1/2'
'-x, -y, -z'
'x, -y, z-1/2'
'-x+1/2, -y+1/2, -z'
'x+1/2, -y+1/2, z-1/2'

loop_
_atom_site_label
_atom_site_type_symbol
_atom_site_fract_x
_atom_site_fract_y
_atom_site_fract_z
_atom_site_U_iso_or_equiv
_atom_site_adp_type
_atom_site_occupancy
_atom_site_symmetry_multiplicity
_atom_site_calc_flag
_atom_site_refinement_flags
_atom_site_disorder_assembly
_atom_site_disorder_group
Eu1 Eu 0.495502(12) 0.19966(3) 0.565754(16) 0.02186(13) Uani 1 1 d . . .
Ag1 Ag 0.34134(3) 0.37953(8) 0.41641(4) 0.0623(2) Uani 1 1 d . . .
O8 O 0.5616(2) 0.2573(5) 0.8249(2) 0.0348(10) Uani 1 1 d . . .
O1 O 0.5855(2) 0.0830(5) 0.5473(3) 0.0376(11) Uani 1 1 d . . .
O7 O 0.5602(2) 0.2296(5) 0.6934(2) 0.0343(10) Uani 1 1 d . . .
C9 C 0.5646(3) 0.2086(6) 0.3151(4) 0.0275(13) Uani 1 1 d . . .
O3 O 0.5099(2) 0.2364(5) 0.4264(2) 0.0368(11) Uani 1 1 d . . .
O5 O 0.43648(18) 0.4035(4) 0.5178(2) 0.0290(9) Uani 1 1 d . . .
C6 C 0.6194(3) -0.0080(6) 0.5246(3) 0.0260(13) Uani 1 1 d . . .
C12 C 0.5287(3) 0.1505(7) 0.3785(4) 0.0288(13) Uani 1 1 d . . .
C8 C 0.5683(3) 0.3517(6) 0.3008(4) 0.0322(14) Uani 1 1 d . . .
H8 H 0.5509 0.4164 0.3325 0.039 Uiso 1 1 calc R . .
C2 C 0.6864(3) 0.0228(7) 0.5364(4) 0.0327(14) Uani 1 1 d . . .
C1 C 0.7246(3) -0.0480(7) 0.4922(4) 0.0380(16) Uani 1 1 d . . .
H1 H 0.7081 -0.1175 0.4572 0.046 Uiso 1 1 calc R . .
C14 C 0.5353(3) 0.2428(6) 0.7555(3) 0.0276(13) Uani 1 1 d . . .
C10 C 0.5953(3) 0.1189(7) 0.2698(4) 0.0347(15) Uani 1 1 d . . .
H10 H 0.5956 0.0227 0.2793 0.042 Uiso 1 1 calc R . .
C7 C 0.5986(3) 0.3958(8) 0.2383(4) 0.0425(17) Uani 1 1 d . . .
H7 H 0.5994 0.4913 0.2272 0.051 Uiso 1 1 calc R . .
C3 C 0.7107(3) 0.1269(8) 0.5877(4) 0.0480(19) Uani 1 1 d . . .
H3 H 0.6858 0.1787 0.6173 0.058 Uiso 1 1 calc R . .
N1 N 0.7842(3) -0.0226(7) 0.4966(4) 0.0508(17) Uani 1 1 d . . .
C5 C 0.8078(4) 0.0788(10) 0.5478(5) 0.063(2) Uani 1 1 d . . .
H5 H 0.8492 0.0989 0.5515 0.076 Uiso 1 1 calc R . .
C4 C 0.7719(4) 0.1526(10) 0.5943(5) 0.066(3) Uani 1 1 d . . .
H4 H 0.7893 0.2199 0.6301 0.079 Uiso 1 1 calc R . .
O2 O 0.60328(19) -0.1241(5) 0.4945(3) 0.0372(11) Uani 1 1 d . . .
O4 O 0.5209(2) 0.0218(4) 0.3780(3) 0.0385(11) Uani 1 1 d . . .
N2 N 0.6267(3) 0.3091(6) 0.1933(3) 0.0425(15) Uani 1 1 d . . .
C11 C 0.6257(3) 0.1744(8) 0.2103(4) 0.0421(17) Uani 1 1 d . . .
H11 H 0.6465 0.1130 0.1805 0.051 Uiso 1 1 calc R . .
C13 C 0.4653(3) 0.4989(6) 0.4883(3) 0.0255(13) Uani 1 1 d . . .
O6 O 0.44285(19) 0.5907(4) 0.4401(3) 0.0336(10) Uani 1 1 d . . .
O10 O 0.6948(5) 0.2447(15) 0.8135(9) 0.192(6) Uani 1 1 d D . .
H10A H 0.6568 0.2438 0.8175 0.230 Uiso 1 1 d RD . .
H10B H 0.7105 0.3225 0.8319 0.230 Uiso 1 1 d RD . .
O9 O 0.7458(8) 0.446(2) 0.7114(14) 0.338(12) Uani 1 1 d D . .
H9A H 0.7515 0.5323 0.7221 0.406 Uiso 1 1 d RD . .
H9B H 0.7089 0.4415 0.7216 0.406 Uiso 1 1 d RD . .

loop_
_atom_site_aniso_label
_atom_site_aniso_U_11
_atom_site_aniso_U_22
_atom_site_aniso_U_33
_atom_site_aniso_U_23
_atom_site_aniso_U_13
_atom_site_aniso_U_12
Eu1 0.02437(19) 0.01953(18) 0.02311(19) 0.00098(11) 0.00858(12) 0.00059(11)
Ag1 0.0350(3) 0.1052(6) 0.0501(4) -0.0358(4) 0.0187(3) -0.0021(3)
O8 0.035(2) 0.047(3) 0.023(2) 0.002(2) 0.0046(19) -0.014(2)
O1 0.033(2) 0.040(3) 0.042(3) -0.001(2) 0.013(2) 0.009(2)
O7 0.035(2) 0.045(3) 0.024(2) 0.0045(19) 0.009(2) -0.002(2)
C9 0.025(3) 0.033(3) 0.026(3) 0.001(2) 0.008(3) -0.008(2)
O3 0.050(3) 0.038(3) 0.026(2) 0.0051(19) 0.019(2) 0.006(2)
O5 0.026(2) 0.021(2) 0.041(2) 0.0046(18) 0.0115(19) 0.0008(17)
C6 0.024(3) 0.034(3) 0.020(3) 0.002(3) 0.004(2) 0.000(3)
C12 0.028(3) 0.027(3) 0.032(3) 0.007(3) 0.008(3) -0.002(3)
C8 0.041(4) 0.024(3) 0.034(3) 0.005(3) 0.016(3) 0.002(3)
C2 0.032(3) 0.034(4) 0.033(3) -0.008(3) 0.009(3) -0.005(3)
C1 0.028(3) 0.043(4) 0.043(4) -0.013(3) 0.006(3) -0.001(3)
C14 0.040(4) 0.018(3) 0.025(3) 0.003(2) 0.006(3) -0.005(3)
C10 0.046(4) 0.029(3) 0.032(3) -0.004(3) 0.016(3) -0.004(3)
C7 0.046(4) 0.037(4) 0.046(4) 0.007(3) 0.012(3) -0.005(3)
C3 0.038(4) 0.058(5) 0.051(4) -0.023(4) 0.016(3) -0.005(3)
N1 0.029(3) 0.078(5) 0.046(4) -0.029(3) 0.011(3) -0.004(3)
C5 0.034(4) 0.096(7) 0.061(5) -0.034(5) 0.013(4) -0.005(4)
C4 0.046(5) 0.086(6) 0.067(6) -0.045(5) 0.011(4) -0.019(5)
O2 0.029(2) 0.031(2) 0.052(3) -0.005(2) 0.004(2) -0.0018(19)
O4 0.048(3) 0.025(2) 0.045(3) 0.007(2) 0.012(2) -0.004(2)
N2 0.041(3) 0.053(4) 0.035(3) 0.008(3) 0.014(3) -0.007(3)
C11 0.049(4) 0.049(5) 0.033(4) -0.006(3) 0.019(3) 0.001(3)
C13 0.028(3) 0.017(3) 0.032(3) -0.005(2) 0.008(3) 0.001(2)
O6 0.033(2) 0.025(2) 0.041(2) 0.0102(19) -0.002(2) -0.0005(18)
O10 0.089(7) 0.216(12) 0.273(17) 0.084(12) 0.033(9) -0.009(8)
O9 0.27(3) 0.26(2) 0.49(3) 0.00(2) 0.02(2) 0.073(19)

loop_
_atom_type_symbol
_atom_type_description
_atom_type_scat_dispersion_real
_atom_type_scat_dispersion_imag
_atom_type_scat_source
C C 0.0033 0.0016 'International Tables Vol C Tables 4.2.6.8 and 6.1.1.4'
H H 0.0000 0.0000 'International Tables Vol C Tables 4.2.6.8 and 6.1.1.4'
N N 0.0061 0.0033 'International Tables Vol C Tables 4.2.6.8 and 6.1.1.4'
O O 0.0106 0.0060 'International Tables Vol C Tables 4.2.6.8 and 6.1.1.4'
Ag Ag -0.8971 1.1015 'International Tables Vol C Tables 4.2.6.8 and 6.1.1.4'
Eu Eu -0.1578 3.6682 'International Tables Vol C Tables 4.2.6.8 and 6.1.1.4'

loop_
_geom_angle_atom_site_label_1
_geom_angle_atom_site_label_2
_geom_angle_atom_site_label_3
_geom_angle
_geom_angle_site_symmetry_1
_geom_angle_site_symmetry_3
O1 Eu1 O4 78.73(16) . 5_656
O1 Eu1 O2 123.13(15) . 5_656
O4 Eu1 O2 74.03(16) 5_656 5_656
O1 Eu1 O5 140.37(15) . .
O4 Eu1 O5 138.37(15) 5_656 .
O2 Eu1 O5 71.02(14) 5_656 .
O1 Eu1 O8 137.99(15) . 2_656
O4 Eu1 O8 77.04(16) 5_656 2_656
O2 Eu1 O8 81.80(15) 5_656 2_656
O5 Eu1 O8 76.26(14) . 2_656
O1 Eu1 O6 83.89(15) . 5_666
O4 Eu1 O6 150.15(15) 5_656 5_666
O2 Eu1 O6 135.66(14) 5_656 5_666
O5 Eu1 O6 66.98(13) . 5_666
O8 Eu1 O6 101.14(16) 2_656 5_666
O1 Eu1 O3 73.99(15) . .
O4 Eu1 O3 124.17(16) 5_656 .
O2 Eu1 O3 81.69(16) 5_656 .
O5 Eu1 O3 72.04(15) . .
O8 Eu1 O3 147.58(15) 2_656 .
O6 Eu1 O3 72.61(16) 5_666 .
O1 Eu1 O7 76.00(16) . .
O4 Eu1 O7 81.53(16) 5_656 .
O2 Eu1 O7 143.89(15) 5_656 .
O5 Eu1 O7 115.61(15) . .
O8 Eu1 O7 66.90(14) 2_656 .
O6 Eu1 O7 70.76(14) 5_666 .
O3 Eu1 O7 134.41(15) . .
O1 Eu1 C13 97.17(15) . 5_666
O4 Eu1 C13 171.08(16) 5_656 5_666
O2 Eu1 C13 114.65(15) 5_656 5_666
O5 Eu1 C13 48.11(14) . 5_666
O8 Eu1 C13 101.58(15) 2_656 5_666
O6 Eu1 C13 21.05(14) 5_666 5_666
O3 Eu1 C13 61.22(16) . 5_666
O7 Eu1 C13 89.81(15) . 5_666
O1 Eu1 C14 118.16(15) . 2_656
O4 Eu1 C14 70.99(15) 5_656 2_656
O2 Eu1 C14 98.53(16) 5_656 2_656
O5 Eu1 C14 92.46(14) . 2_656
O8 Eu1 C14 20.26(15) 2_656 2_656
O6 Eu1 C14 96.85(15) 5_666 2_656
O3 Eu1 C14 163.64(16) . 2_656
O7 Eu1 C14 47.62(15) . 2_656
C13 Eu1 C14 104.65(15) 5_666 2_656
O1 Eu1 Eu1 55.33(11) . 5_656
O4 Eu1 Eu1 56.72(11) 5_656 5_656
O2 Eu1 Eu1 67.98(10) 5_656 5_656
O5 Eu1 Eu1 125.32(10) . 5_656
O8 Eu1 Eu1 129.55(12) 2_656 5_656
O6 Eu1 Eu1 128.84(10) 5_666 5_656
O3 Eu1 Eu1 67.67(12) . 5_656
O7 Eu1 Eu1 118.91(11) . 5_656
C13 Eu1 Eu1 127.23(10) 5_666 5_656
C14 Eu1 Eu1 127.71(11) 2_656 5_656
N2 Ag1 N1 160.1(2) 2_655 3_455
N2 Ag1 O5 105.70(19) 2_655 .
N1 Ag1 O5 92.30(18) 3_455 .
C14 O8 Eu1 117.5(4) . 2_656
C6 O1 Eu1 159.1(4) . .
C14 O7 Eu1 118.6(4) . .
C10 C9 C8 117.9(6) . .
C10 C9 C12 120.1(5) . .
C8 C9 C12 121.9(5) . .
C12 O3 Eu1 128.3(4) . .
C13 O5 Eu1 115.8(3) . .
C13 O5 Ag1 102.6(4) . .
Eu1 O5 Ag1 121.17(16) . .
O1 C6 O2 126.2(6) . .
O1 C6 C2 116.7(5) . .
O2 C6 C2 117.1(5) . .
O4 C12 O3 126.3(6) . .
O4 C12 C9 116.2(5) . .
O3 C12 C9 117.5(5) . .
C7 C8 C9 118.4(6) . .
C1 C2 C3 118.4(6) . .
C1 C2 C6 119.8(5) . .
C3 C2 C6 121.7(6) . .
N1 C1 C2 123.5(6) . .
O7 C14 O8 126.5(6) . .
O7 C14 C14 116.3(6) . 2_656
O8 C14 C14 117.2(6) . 2_656
O7 C14 Eu1 160.9(4) . 2_656
O8 C14 Eu1 42.3(3) . 2_656
C14 C14 Eu1 77.4(4) 2_656 2_656
C9 C10 C11 118.9(6) . .
N2 C7 C8 123.6(6) . .
C4 C3 C2 119.0(7) . .
C1 N1 C5 117.7(6) . .
C1 N1 Ag1 122.4(5) . 3_545
C5 N1 Ag1 119.6(5) . 3_545
N1 C5 C4 121.6(7) . .
C3 C4 C5 119.7(7) . .
C6 O2 Eu1 129.5(4) . 5_656
C12 O4 Eu1 155.6(4) . 5_656
C11 N2 C7 117.4(6) . .
C11 N2 Ag1 120.3(5) . 2_655
C7 N2 Ag1 121.4(5) . 2_655
N2 C11 C10 123.7(6) . .
O5 C13 O6 125.8(5) . .
O5 C13 C13 116.8(6) . 5_666
O6 C13 C13 117.4(6) . 5_666
O5 C13 Eu1 161.2(4) . 5_666
O6 C13 Eu1 44.1(3) . 5_666
C13 C13 Eu1 76.2(4) 5_666 5_666
C13 O6 Eu1 114.9(4) . 5_666

loop_
_geom_bond_atom_site_label_1
_geom_bond_atom_site_label_2
_geom_bond_distance
_geom_bond_site_symmetry_2
Eu1 O1 2.334(4) .
Eu1 O4 2.360(4) 5_656
Eu1 O2 2.403(4) 5_656
Eu1 O5 2.422(4) .
Eu1 O8 2.425(4) 2_656
Eu1 O6 2.427(4) 5_666
Eu1 O3 2.435(4) .
Eu1 O7 2.449(4) .
Eu1 C13 3.166(6) 5_666
Eu1 C14 3.199(6) 2_656
Eu1 Eu1 4.4198(7) 5_656
Ag1 N2 2.167(5) 2_655
Ag1 N1 2.173(6) 3_455
Ag1 O5 2.551(4) .
O8 C14 1.249(7) .
O8 Eu1 2.425(4) 2_656
O1 C6 1.238(7) .
O7 C14 1.247(7) .
C9 C10 1.379(8) .
C9 C8 1.389(8) .
C9 C12 1.514(8) .
O3 C12 1.257(8) .
O5 C13 1.248(7) .
C6 O2 1.250(7) .
C6 C2 1.499(8) .
C12 O4 1.238(7) .
C8 C7 1.383(9) .
C2 C1 1.372(9) .
C2 C3 1.380(9) .
C1 N1 1.331(8) .
C14 C14 1.550(12) 2_656
C14 Eu1 3.199(6) 2_656
C10 C11 1.380(9) .
C7 N2 1.326(9) .
C3 C4 1.366(10) .
N1 C5 1.356(10) .
N1 Ag1 2.173(6) 3_545
C5 C4 1.376(11) .
O2 Eu1 2.403(4) 5_656
O4 Eu1 2.360(4) 5_656
N2 C11 1.316(9) .
N2 Ag1 2.167(5) 2_655
C13 O6 1.254(7) .
C13 C13 1.537(11) 5_666
C13 Eu1 3.166(6) 5_666
O6 Eu1 2.427(4) 5_666
